data_1575470
loop_
_publ_author_name
'Hakkarainen, Eetu'
'Lin, Hao-Cheng'
'Nechaev, Anton A.'
'Peshkov, Vsevolod A.'
'Eskelinen, Toni'
'Chang, Kai-Hsin'
'Liao, Tzu-Hao'
'Chen, Po-Yu'
'Koshevoy, Igor O.'
'Lin, Hao-Wu'
'Chou, Pi-Tai'
'Belyaev, Andrey'

_publ_section_title
;
 Metal-free pyridinium salts with strong room-temperature phosphorescence
 and microsecond radiative lifetime.
;
_journal_issue 37
_journal_name_full 'Chemical science'
_journal_page_first 17261
_journal_page_last 17267
_journal_paper_doi 10.1039/d5sc03813h
_journal_volume 16
_journal_year 2025
_chemical_formula_moiety 'I, C7 H10 N'
_chemical_formula_sum 'C7 H10 I N'
_chemical_formula_weight 235.06
_space_group_crystal_system monoclinic
_space_group_IT_number 14
_space_group_name_Hall '-P 2ybc'
_space_group_name_H-M_alt 'P 1 21/c 1'
_atom_sites_solution_hydrogens geom
_atom_sites_solution_primary iterative
_audit_creation_date 2025-01-31
_audit_creation_method
;
Olex2 1.5
(compiled 2021.07.19 svn.r715e62df for OlexSys, GUI svn.r6380)
;
_audit_update_record
;
2025-01-31 deposited with the CCDC.	2025-08-15 downloaded from the CCDC.
;
_cell_angle_alpha 90
_cell_angle_beta 106.7085(19)
_cell_angle_gamma 90
_cell_formula_units_Z 4
_cell_length_a 9.09315(15)
_cell_length_b 8.55139(12)
_cell_length_c 11.5954(2)
_cell_measurement_reflns_used 4097
_cell_measurement_temperature 150.01(10)
_cell_measurement_theta_max 77.0360
_cell_measurement_theta_min 5.1000
_cell_volume 863.58(3)
_computing_cell_refinement 'CrysAlisPro 1.171.43.124a (Rigaku OD, 2024)'
_computing_data_collection 'CrysAlisPro 1.171.43.124a (Rigaku OD, 2024)'
_computing_data_reduction 'CrysAlisPro 1.171.43.124a (Rigaku OD, 2024)'
_computing_molecular_graphics 'Olex2 1.5 (Dolomanov et al., 2009)'
_computing_publication_material 'Olex2 1.5 (Dolomanov et al., 2009)'
_computing_structure_refinement 'SHELXL 2019/3 (Sheldrick, 2015)'
_computing_structure_solution 'olex2.solve 1.5 (Bourhis et al., 2015)'
_diffrn_ambient_environment N~2~
_diffrn_ambient_temperature 150.01(10)
_diffrn_detector 'Hybrid Pixel Array Detector'
_diffrn_detector_area_resol_mean 7.41
_diffrn_detector_type HyPix
_diffrn_measured_fraction_theta_full 1.000
_diffrn_measured_fraction_theta_max 0.972
_diffrn_measurement_details
;
List of Runs (angles in degrees, time in seconds):

  # Type    Start    End  Width  t~exp~   \w     \q     \k     \f   Frames
#--------------------------------------------------------------------------
  1  \w    -24.00  51.00   0.50    0.05    --   47.95 -63.00 -55.00  150
  2  \w     43.00  72.00   0.50    0.10    --  113.25 -63.00 -55.00   58
  3  \w     57.00 100.00   0.50    0.10    --  113.25 -77.00   0.00   86
  4  \w     42.00  71.00   0.50    0.10    --  113.25 -61.00  90.00   58
  5  \w     44.00  69.00   0.50    0.10    --  113.25 -61.00 120.00   50
  6  \w     43.00  68.00   0.50    0.10    --  113.25 -61.00 150.00   50
  7  \w     42.00  67.00   0.50    0.10    --  113.25 -61.00   0.00   50
  8  \w     43.00  70.00   0.50    0.10    --  113.25 -61.00 -30.00   54
  9  \w     44.00  69.00   0.50    0.10    --  113.25 -61.00-120.00   50
 10  \w     43.00  95.00   0.50    0.10    --  113.25 -95.00-120.00  104
 11  \w    101.00 168.00   0.50    0.10    --  113.25  45.00 -30.00  134
 12  \w    126.00 176.00   0.50    0.10    --  113.25  63.00  81.00  100
 13  \w    -41.00   1.00   0.50    0.05    --  -47.95  63.00  81.00   84
 14  \w     56.00 113.00   0.50    0.05    --   47.95  63.00  81.00  114
 15  \w    124.00 170.00   0.50    0.10    --  113.25  45.00  30.00   92
 16  \w    121.00 169.00   0.50    0.10    --  113.25  45.00   0.00   96
 17  \w    -23.00  28.00   0.50    0.05    --  -47.95  19.00-120.00  102
 18  \w    -63.00 -37.00   0.50    0.10    -- -106.00  61.00 -90.00   52
 19  \w    -68.00 -42.00   0.50    0.10    -- -106.00  61.00-150.00   52
 20  \w    -70.00 -45.00   0.50    0.10    -- -106.00  61.00 -60.00   50
 21  \w    -66.00 -40.00   0.50    0.10    -- -106.00  63.00  81.00   52
 22  \w   -161.00-110.00   0.50    0.10    -- -106.00 -15.00 150.00  102
 23  \w   -175.00-119.00   0.50    0.10    -- -106.00 -61.00  60.00  112
 24  \w   -177.00-108.00   0.50    0.10    -- -106.00 -63.00 -55.00  138
 25  \w   -118.00 -75.00   0.50    0.05    --  -47.95-125.00   0.00   86
 26  \w   -100.00 -75.00   0.50    0.05    --  -47.95 -63.00 -55.00   50
;
_diffrn_measurement_device 'four-circle diffractometer'
_diffrn_measurement_device_type 'XtaLAB Synergy, Single source at home/near, HyPix'
_diffrn_measurement_method '\f and \w scans'
_diffrn_measurement_specimen_support 'MiTeGen micromount'
_diffrn_orient_matrix_type 'CrysAlisPro convention (1999,Acta A55,543-557)'
_diffrn_orient_matrix_UB_11 -0.0700287000
_diffrn_orient_matrix_UB_12 0.1293843000
_diffrn_orient_matrix_UB_13 -0.0918404000
_diffrn_orient_matrix_UB_21 0.1586223000
_diffrn_orient_matrix_UB_22 0.0300510000
_diffrn_orient_matrix_UB_23 -0.0186966000
_diffrn_orient_matrix_UB_31 -0.0352208000
_diffrn_orient_matrix_UB_32 -0.1217016000
_diffrn_orient_matrix_UB_33 -0.1022457000
_diffrn_radiation_monochromator mirror
_diffrn_radiation_probe x-ray
_diffrn_radiation_type 'Cu K\a'
_diffrn_radiation_wavelength 1.54184
_diffrn_reflns_av_R_equivalents 0.0421
_diffrn_reflns_av_unetI/netI 0.0374
_diffrn_reflns_Laue_measured_fraction_full 1.000
_diffrn_reflns_Laue_measured_fraction_max 0.972
_diffrn_reflns_limit_h_max 11
_diffrn_reflns_limit_h_min -11
_diffrn_reflns_limit_k_max 9
_diffrn_reflns_limit_k_min -10
_diffrn_reflns_limit_l_max 13
_diffrn_reflns_limit_l_min -14
_diffrn_reflns_number 6192
_diffrn_reflns_point_group_measured_fraction_full 1.000
_diffrn_reflns_point_group_measured_fraction_max 0.972
_diffrn_reflns_theta_full 67.684
_diffrn_reflns_theta_max 79.438
_diffrn_reflns_theta_min 5.078
_diffrn_source 'micro-focus sealed X-ray tube'
_diffrn_source_current 1.4
_diffrn_source_power 0.07
_diffrn_source_type 'PhotonJet (Cu) X-ray Source'
_diffrn_source_voltage 50.0
_exptl_absorpt_coefficient_mu 28.490
_exptl_absorpt_correction_T_max 1.00000
_exptl_absorpt_correction_T_min 0.28607
_exptl_absorpt_correction_type multi-scan
_exptl_absorpt_process_details
;
CrysAlisPro 1.171.43.124a (Rigaku Oxford Diffraction, 2024)
Empirical absorption correction using spherical harmonics,
implemented in SCALE3 ABSPACK scaling algorithm.
;
_exptl_crystal_colour 'clear colourless'
_exptl_crystal_colour_lustre clear
_exptl_crystal_colour_primary colourless
_exptl_crystal_density_diffrn 1.808
_exptl_crystal_description plate
_exptl_crystal_F_000 448
_exptl_crystal_size_max 0.078
_exptl_crystal_size_mid 0.055
_exptl_crystal_size_min 0.03
_refine_diff_density_max 1.304
_refine_diff_density_min -1.927
_refine_diff_density_rms 0.157
_refine_ls_extinction_method none
_refine_ls_goodness_of_fit_ref 0.839
_refine_ls_hydrogen_treatment constr
_refine_ls_matrix_type full
_refine_ls_number_parameters 83
_refine_ls_number_reflns 1822
_refine_ls_number_restraints 0
_refine_ls_restrained_S_all 0.839
_refine_ls_R_factor_all 0.0366
_refine_ls_R_factor_gt 0.0349
_refine_ls_shift/su_max 0.001
_refine_ls_shift/su_mean 0.000
_refine_ls_structure_factor_coef Fsqd
_refine_ls_weighting_details 'w=1/[\s^2^(Fo^2^)+(0.1000P)^2^] where P=(Fo^2^+2Fc^2^)/3'
_refine_ls_weighting_scheme calc
_refine_ls_wR_factor_gt 0.0976
_refine_ls_wR_factor_ref 0.1012
_reflns_Friedel_coverage 0.000
_reflns_number_gt 1690
_reflns_number_total 1822
_reflns_threshold_expression 'I > 2\s(I)'
_cod_data_source_file d5sc03813h2.cif
_cod_data_source_block n-etpyi_auto
_cod_depositor_comments 'Adding full bibliography for 1575468--1575476.cif.'
_cod_database_code 1575470
_shelx_shelxl_version_number 2019/3
_chemical_oxdiff_formula 'C20 H20 N I'
_chemical_oxdiff_usercomment 'blocks, transparent, MeCN, rt'
_shelx_space_group_comment
;
The symmetry employed for this shelxl refinement is uniquely defined
by the following loop, which should always be used as a source of
symmetry information in preference to the above space-group names.
They are only intended as comments.
;
_shelx_estimated_absorpt_t_max 0.482
_shelx_estimated_absorpt_t_min 0.215
_olex2_refinement_description
;
1. Fixed Uiso
 At 1.2 times of:
  All C(H) groups, All C(H,H) groups
 At 1.5 times of:
  All C(H,H,H) groups
2.a Secondary CH2 refined with riding coordinates:
 C6(H6A,H6B)
2.b Aromatic/amide H refined with riding coordinates:
 C1(H1), C2(H2), C3(H3), C4(H4), C5(H5)
2.c Idealised Me refined as rotating group:
 C7(H7A,H7B,H7C)
;
_olex2_submission_special_instructions 'No special instructions were received'
_oxdiff_exptl_absorpt_empirical_details
;
Empirical correction (ABSPACK) includes:
- Absorption correction using spherical harmonics
- Frame scaling
;
_oxdiff_exptl_absorpt_empirical_full_max 2.455
_oxdiff_exptl_absorpt_empirical_full_min 0.651

loop_
_space_group_symop_operation_xyz
'x, y, z'
'-x, y+1/2, -z+1/2'
'-x, -y, -z'
'x, -y-1/2, z-1/2'

loop_
_atom_site_label
_atom_site_type_symbol
_atom_site_fract_x
_atom_site_fract_y
_atom_site_fract_z
_atom_site_U_iso_or_equiv
_atom_site_adp_type
_atom_site_occupancy
_atom_site_site_symmetry_order
_atom_site_calc_flag
_atom_site_refinement_flags_posn
_atom_site_refinement_flags_adp
_atom_site_refinement_flags_occupancy
_atom_site_disorder_assembly
_atom_site_disorder_group
I1 I 0.76923(2) 0.14955(2) 0.61413(2) 0.02799(15) Uani 1 1 d . . . . .
N1 N 0.7632(3) 0.6547(3) 0.6282(3) 0.0232(7) Uani 1 1 d . . . . .
C1 C 0.6167(4) 0.7054(4) 0.6013(3) 0.0317(7) Uani 1 1 d . . . . .
H1 H 0.577284 0.773505 0.534780 0.038 Uiso 1 1 calc R U . . .
C2 C 0.5246(5) 0.6584(4) 0.6702(5) 0.0361(9) Uani 1 1 d . . . . .
H2 H 0.420471 0.691126 0.650097 0.043 Uiso 1 1 calc R U . . .
C3 C 0.5844(5) 0.5628(4) 0.7693(4) 0.0360(8) Uani 1 1 d . . . . .
H3 H 0.522732 0.532692 0.819208 0.043 Uiso 1 1 calc R U . . .
C4 C 0.7339(4) 0.5122(4) 0.7944(3) 0.0321(7) Uani 1 1 d . . . . .
H4 H 0.776134 0.445302 0.861166 0.039 Uiso 1 1 calc R U . . .
C5 C 0.8222(4) 0.5597(4) 0.7215(3) 0.0266(6) Uani 1 1 d . . . . .
H5 H 0.925217 0.524517 0.737805 0.032 Uiso 1 1 calc R U . . .
C6 C 0.8605(4) 0.7037(4) 0.5509(3) 0.0294(7) Uani 1 1 d . . . . .
H6A H 0.970208 0.691481 0.596163 0.035 Uiso 1 1 calc R U . . .
H6B H 0.841759 0.815513 0.529466 0.035 Uiso 1 1 calc R U . . .
C7 C 0.8249(5) 0.6060(5) 0.4367(4) 0.0343(7) Uani 1 1 d . . . . .
H7A H 0.717112 0.620755 0.390617 0.051 Uiso 1 1 calc R U . . .
H7B H 0.843372 0.495390 0.457901 0.051 Uiso 1 1 calc R U . . .
H7C H 0.891199 0.638985 0.387794 0.051 Uiso 1 1 calc R U . . .

loop_
_atom_site_aniso_label
_atom_site_aniso_U_11
_atom_site_aniso_U_22
_atom_site_aniso_U_33
_atom_site_aniso_U_23
_atom_site_aniso_U_13
_atom_site_aniso_U_12
I1 0.0275(2) 0.0261(2) 0.0283(2) -0.00418(6) 0.00485(13) 0.00211(6)
N1 0.0218(17) 0.0181(17) 0.0277(16) -0.0020(8) 0.0040(13) -0.0001(7)
C1 0.0249(15) 0.0250(17) 0.0407(19) 0.0033(14) 0.0022(14) 0.0042(12)
C2 0.0276(19) 0.0293(19) 0.052(3) -0.0014(14) 0.0126(18) -0.0006(12)
C3 0.0418(19) 0.0264(16) 0.047(2) -0.0098(15) 0.0235(17) -0.0067(13)
C4 0.0415(19) 0.0242(15) 0.0311(16) 0.0010(13) 0.0111(15) 0.0000(14)
C5 0.0264(14) 0.0234(14) 0.0268(15) -0.0033(12) 0.0023(12) 0.0025(11)
C6 0.0356(17) 0.0238(16) 0.0326(16) -0.0027(13) 0.0159(14) -0.0037(13)
C7 0.0411(19) 0.0297(17) 0.0332(18) -0.0008(15) 0.0124(16) 0.0059(16)

loop_
_atom_type_symbol
_atom_type_description
_atom_type_scat_dispersion_real
_atom_type_scat_dispersion_imag
_atom_type_scat_source
C C 0.0181 0.0091 'International Tables Vol C Tables 4.2.6.8 and 6.1.1.4'
H H 0.0000 0.0000 'International Tables Vol C Tables 4.2.6.8 and 6.1.1.4'
I I -0.3257 6.8362 'International Tables Vol C Tables 4.2.6.8 and 6.1.1.4'
N N 0.0311 0.0180 'International Tables Vol C Tables 4.2.6.8 and 6.1.1.4'

loop_
_geom_angle_atom_site_label_1
_geom_angle_atom_site_label_2
_geom_angle_atom_site_label_3
_geom_angle
_geom_angle_site_symmetry_1
_geom_angle_site_symmetry_3
_geom_angle_publ_flag
C1 N1 C6 119.2(3) . . ?
C5 N1 C1 121.5(3) . . ?
C5 N1 C6 119.3(3) . . ?
N1 C1 H1 120.1 . . ?
N1 C1 C2 119.8(3) . . ?
C2 C1 H1 120.1 . . ?
C1 C2 H2 120.1 . . ?
C1 C2 C3 119.7(4) . . ?
C3 C2 H2 120.1 . . ?
C2 C3 H3 120.4 . . ?
C4 C3 C2 119.3(4) . . ?
C4 C3 H3 120.4 . . ?
C3 C4 H4 120.4 . . ?
C3 C4 C5 119.3(3) . . ?
C5 C4 H4 120.4 . . ?
N1 C5 C4 120.4(3) . . ?
N1 C5 H5 119.8 . . ?
C4 C5 H5 119.8 . . ?
N1 C6 H6A 109.5 . . ?
N1 C6 H6B 109.5 . . ?
N1 C6 C7 110.8(3) . . ?
H6A C6 H6B 108.1 . . ?
C7 C6 H6A 109.5 . . ?
C7 C6 H6B 109.5 . . ?
C6 C7 H7A 109.5 . . ?
C6 C7 H7B 109.5 . . ?
C6 C7 H7C 109.5 . . ?
H7A C7 H7B 109.5 . . ?
H7A C7 H7C 109.5 . . ?
H7B C7 H7C 109.5 . . ?

loop_
_geom_bond_atom_site_label_1
_geom_bond_atom_site_label_2
_geom_bond_distance
_geom_bond_site_symmetry_2
_geom_bond_publ_flag
N1 C1 1.350(4) . ?
N1 C5 1.336(4) . ?
N1 C6 1.489(5) . ?
C1 H1 0.9500 . ?
C1 C2 1.373(6) . ?
C2 H2 0.9500 . ?
C2 C3 1.387(6) . ?
C3 H3 0.9500 . ?
C3 C4 1.376(6) . ?
C4 H4 0.9500 . ?
C4 C5 1.384(5) . ?
C5 H5 0.9500 . ?
C6 H6A 0.9900 . ?
C6 H6B 0.9900 . ?
C6 C7 1.520(5) . ?
C7 H7A 0.9800 . ?
C7 H7B 0.9800 . ?
C7 H7C 0.9800 . ?

loop_
_geom_torsion_atom_site_label_1
_geom_torsion_atom_site_label_2
_geom_torsion_atom_site_label_3
_geom_torsion_atom_site_label_4
_geom_torsion
_geom_torsion_site_symmetry_1
_geom_torsion_site_symmetry_2
_geom_torsion_site_symmetry_3
_geom_torsion_site_symmetry_4
_geom_torsion_publ_flag
N1 C1 C2 C3 2.0(6) . . . . ?
C1 N1 C5 C4 -0.9(5) . . . . ?
C1 N1 C6 C7 -79.6(4) . . . . ?
C1 C2 C3 C4 -2.3(6) . . . . ?
C2 C3 C4 C5 1.0(5) . . . . ?
C3 C4 C5 N1 0.5(5) . . . . ?
C5 N1 C1 C2 -0.4(5) . . . . ?
C5 N1 C6 C7 99.4(4) . . . . ?
C6 N1 C1 C2 178.6(3) . . . . ?
C6 N1 C5 C4 -179.8(3) . . . . ?
